data_7063255
loop_
_publ_author_name
'Peng, Yu-Qing'
'Li, Yong-Qing'
'Liu, Miao-Miao'
'Ni, Chen'
'Cao, Yu-Cai'

_publ_section_title
;
 Unexpectedly superior efficiency of chloride-directed double
 Suzuki--Miyaura cross-coupling reactions to bromide-directed reactions
 for the synthesis of sterically hindered 2,7-diaryl fluorenes
;
_journal_issue 27
_journal_name_full 'New Journal of Chemistry'
_journal_page_first 12130
_journal_page_last 12137
_journal_paper_doi 10.1039/D4NJ00718B
_journal_volume 48
_journal_year 2024
_chemical_formula_sum 'C29 H26'
_chemical_formula_weight 374.50
_space_group_crystal_system triclinic
_space_group_IT_number 2
_space_group_name_Hall '-P 1'
_space_group_name_H-M_alt 'P -1'
_atom_sites_solution_hydrogens geom
_audit_creation_method SHELXL-2018/3
_audit_update_record
;
2024-01-22 deposited with the CCDC.	2024-06-05 downloaded from the CCDC.
;
_cell_angle_alpha 70.038(14)
_cell_angle_beta 75.929(15)
_cell_angle_gamma 76.156(14)
_cell_formula_units_Z 2
_cell_length_a 7.944(2)
_cell_length_b 11.109(3)
_cell_length_c 13.450(4)
_cell_measurement_temperature 193(2)
_cell_volume 1066.2(5)
_computing_structure_refinement 'SHELXL-2018/3 (Sheldrick, 2018)'
_diffrn_ambient_temperature 193(2)
_diffrn_measured_fraction_theta_full 0.985
_diffrn_measured_fraction_theta_max 0.985
_diffrn_radiation_type GaK\a
_diffrn_radiation_wavelength 1.34139
_diffrn_reflns_av_R_equivalents 0.0729
_diffrn_reflns_av_unetI/netI 0.0566
_diffrn_reflns_Laue_measured_fraction_full 0.985
_diffrn_reflns_Laue_measured_fraction_max 0.985
_diffrn_reflns_limit_h_max 8
_diffrn_reflns_limit_h_min -8
_diffrn_reflns_limit_k_max 11
_diffrn_reflns_limit_k_min -11
_diffrn_reflns_limit_l_max 13
_diffrn_reflns_limit_l_min -13
_diffrn_reflns_number 9993
_diffrn_reflns_point_group_measured_fraction_full 0.985
_diffrn_reflns_point_group_measured_fraction_max 0.985
_diffrn_reflns_theta_full 42.647
_diffrn_reflns_theta_max 42.647
_diffrn_reflns_theta_min 4.072
_exptl_absorpt_coefficient_mu 0.314
_exptl_crystal_density_diffrn 1.167
_exptl_crystal_F_000 400
_exptl_crystal_size_max 0.200
_exptl_crystal_size_mid 0.140
_exptl_crystal_size_min 0.120
_refine_diff_density_max 0.774
_refine_diff_density_min -0.381
_refine_diff_density_rms 0.120
_refine_ls_extinction_coef 0.063(13)
_refine_ls_extinction_expression Fc^*^=kFc[1+0.001xFc^2^\l^3^/sin(2\q)]^-1/4^
_refine_ls_extinction_method 'SHELXL-2018/3 (Sheldrick 2018)'
_refine_ls_goodness_of_fit_ref 1.563
_refine_ls_hydrogen_treatment constr
_refine_ls_matrix_type full
_refine_ls_number_parameters 265
_refine_ls_number_reflns 2261
_refine_ls_number_restraints 0
_refine_ls_restrained_S_all 1.563
_refine_ls_R_factor_all 0.1592
_refine_ls_R_factor_gt 0.1416
_refine_ls_shift/su_max 0.000
_refine_ls_shift/su_mean 0.000
_refine_ls_structure_factor_coef Fsqd
_refine_ls_weighting_details 'w=1/[\s^2^(Fo^2^)+(0.2000P)^2^] where P=(Fo^2^+2Fc^2^)/3'
_refine_ls_weighting_scheme calc
_refine_ls_wR_factor_gt 0.3521
_refine_ls_wR_factor_ref 0.3692
_reflns_Friedel_coverage 0.000
_reflns_number_gt 1725
_reflns_number_total 2261
_reflns_threshold_expression 'I > 2\s(I)'
_cod_data_source_file d4nj00718b2.cif
_cod_data_source_block 1
_cod_depositor_comments 'Adding full bibliography for 7063255.cif.'
_cod_database_code 7063255
_shelx_shelxl_version_number 2018/3
_shelx_space_group_comment
;
The symmetry employed for this shelxl refinement is uniquely defined
by the following loop, which should always be used as a source of
symmetry information in preference to the above space-group names.
They are only intended as comments.
;
_shelx_estimated_absorpt_t_min 0.940
_shelx_estimated_absorpt_t_max 0.963

loop_
_space_group_symop_operation_xyz
'x, y, z'
'-x, -y, -z'

loop_
_atom_site_label
_atom_site_type_symbol
_atom_site_fract_x
_atom_site_fract_y
_atom_site_fract_z
_atom_site_U_iso_or_equiv
_atom_site_adp_type
_atom_site_occupancy
_atom_site_site_symmetry_order
_atom_site_calc_flag
_atom_site_refinement_flags_posn
_atom_site_refinement_flags_adp
_atom_site_refinement_flags_occupancy
_atom_site_disorder_assembly
_atom_site_disorder_group
C1 C 0.8833(8) 0.7462(6) 0.0641(5) 0.0429(18) Uani 1 1 d . . . . .
C2 C -0.0965(8) 0.1941(6) 0.5504(5) 0.0427(18) Uani 1 1 d . . . . .
C3 C 0.0668(8) 0.2381(6) 0.4777(5) 0.0432(18) Uani 1 1 d . . . . .
C4 C 0.2721(8) 0.3872(5) 0.4117(5) 0.0394(17) Uani 1 1 d . . . . .
C5 C 0.1227(8) 0.3454(6) 0.4808(5) 0.0429(18) Uani 1 1 d . . . . .
H5 H 0.058327 0.390683 0.530603 0.051 Uiso 1 1 calc R U . . .
C6 C 0.1641(9) 0.1725(6) 0.4042(5) 0.0489(18) Uani 1 1 d . . . . .
H6 H 0.125991 0.099206 0.401181 0.059 Uiso 1 1 calc R U . . .
C7 C 0.3694(8) 0.3193(6) 0.3400(5) 0.0417(17) Uani 1 1 d . . . . .
C8 C -0.1040(8) 0.1449(5) 0.6635(5) 0.0418(18) Uani 1 1 d . . . . .
C9 C 0.7802(8) 0.5393(6) 0.1861(5) 0.0470(19) Uani 1 1 d . . . . .
C10 C 0.9191(8) 0.6221(6) 0.1349(5) 0.0456(18) Uani 1 1 d . . . . .
C11 C 0.5168(8) 0.4883(6) 0.3146(5) 0.0429(18) Uani 1 1 d . . . . .
C12 C 0.5201(8) 0.3841(6) 0.2775(5) 0.0412(17) Uani 1 1 d . . . . .
C13 C 0.3132(9) 0.2119(6) 0.3366(5) 0.0461(18) Uani 1 1 d . . . . .
H13 H 0.378079 0.165877 0.287478 0.055 Uiso 1 1 calc R U . . .
C14 C 0.7828(8) 0.4338(6) 0.1504(5) 0.0503(19) Uani 1 1 d . . . . .
H14 H 0.874348 0.415183 0.094660 0.060 Uiso 1 1 calc R U . . .
C15 C 0.6536(8) 0.3563(6) 0.1955(5) 0.0481(18) Uani 1 1 d . . . . .
H15 H 0.656093 0.285289 0.170733 0.058 Uiso 1 1 calc R U . . .
C16 C -0.2418(9) 0.2045(6) 0.5080(6) 0.0517(19) Uani 1 1 d . . . . .
H16 H -0.235588 0.237634 0.432300 0.062 Uiso 1 1 calc R U . . .
C17 C 1.1878(9) 0.7688(8) 0.0414(6) 0.060(2) Uani 1 1 d . . . . .
H17 H 1.278971 0.819262 0.009201 0.072 Uiso 1 1 calc R U . . .
C18 C 1.0885(9) 0.5735(7) 0.1561(5) 0.057(2) Uani 1 1 d . . . . .
H18 H 1.113663 0.487877 0.202991 0.068 Uiso 1 1 calc R U . . .
C19 C 0.6458(8) 0.5635(6) 0.2694(5) 0.0465(19) Uani 1 1 d . . . . .
H19 H 0.643794 0.633559 0.295133 0.056 Uiso 1 1 calc R U . . .
C20 C 1.0203(9) 0.8180(6) 0.0188(5) 0.0517(19) Uani 1 1 d . . . . .
H20 H 0.997161 0.903263 -0.028984 0.062 Uiso 1 1 calc R U . . .
C21 C -0.2613(9) 0.1104(6) 0.7281(5) 0.053(2) Uani 1 1 d . . . . .
H21 H -0.269039 0.077477 0.803845 0.064 Uiso 1 1 calc R U . . .
C22 C -0.4088(9) 0.1237(6) 0.6826(6) 0.057(2) Uani 1 1 d . . . . .
H22 H -0.516438 0.102074 0.727592 0.069 Uiso 1 1 calc R U . . .
C23 C 0.0536(8) 0.1172(6) 0.7142(5) 0.0522(19) Uani 1 1 d . . . . .
H23A H 0.014685 0.118257 0.789647 0.063 Uiso 1 1 calc R U . . .
H23B H 0.124806 0.186902 0.675884 0.063 Uiso 1 1 calc R U . . .
C24 C 0.7066(9) 0.8037(7) 0.0309(6) 0.059(2) Uani 1 1 d . . . . .
H24A H 0.612988 0.772509 0.091964 0.071 Uiso 1 1 calc R U . . .
H24B H 0.689101 0.899525 0.012521 0.071 Uiso 1 1 calc R U . . .
C25 C 0.3578(8) 0.4996(6) 0.3996(5) 0.0486(19) Uani 1 1 d . . . . .
H25A H 0.278084 0.583389 0.376627 0.058 Uiso 1 1 calc R U . . .
H25B H 0.391701 0.492160 0.467867 0.058 Uiso 1 1 calc R U . . .
C26 C -0.3967(9) 0.1682(7) 0.5722(7) 0.060(2) Uani 1 1 d . . . . .
H26 H -0.494347 0.173824 0.540757 0.072 Uiso 1 1 calc R U . . .
C27 C 0.1666(9) -0.0114(7) 0.7122(6) 0.067(2) Uani 1 1 d . . . . .
H27A H 0.092805 -0.078986 0.739214 0.100 Uiso 1 1 calc R U . . .
H27B H 0.255121 -0.032322 0.757906 0.100 Uiso 1 1 calc R U . . .
H27C H 0.225574 -0.006845 0.638370 0.100 Uiso 1 1 calc R U . . .
C28 C 1.2215(9) 0.6463(8) 0.1108(6) 0.066(2) Uani 1 1 d . . . . .
H28 H 1.336174 0.611541 0.127724 0.079 Uiso 1 1 calc R U . . .
C29 C 0.6904(10) 0.7682(9) -0.0634(6) 0.079(3) Uani 1 1 d . . . . .
H29A H 0.789578 0.791201 -0.121728 0.119 Uiso 1 1 calc R U . . .
H29B H 0.579638 0.815540 -0.087826 0.119 Uiso 1 1 calc R U . . .
H29C H 0.691432 0.674461 -0.042545 0.119 Uiso 1 1 calc R U . . .

loop_
_atom_site_aniso_label
_atom_site_aniso_U_11
_atom_site_aniso_U_22
_atom_site_aniso_U_33
_atom_site_aniso_U_23
_atom_site_aniso_U_13
_atom_site_aniso_U_12
C1 0.049(4) 0.038(4) 0.040(4) -0.007(3) -0.007(3) -0.012(3)
C2 0.045(4) 0.034(4) 0.055(4) -0.018(3) -0.012(3) -0.007(3)
C3 0.052(4) 0.038(4) 0.043(4) -0.013(3) -0.011(3) -0.008(3)
C4 0.051(4) 0.025(3) 0.044(4) -0.010(3) -0.011(3) -0.006(3)
C5 0.057(4) 0.035(4) 0.040(4) -0.014(3) -0.005(3) -0.011(3)
C6 0.058(4) 0.040(4) 0.050(4) -0.014(3) -0.007(4) -0.015(3)
C7 0.052(4) 0.033(4) 0.036(4) -0.008(3) -0.008(3) -0.003(3)
C8 0.058(4) 0.026(3) 0.037(4) -0.008(3) -0.006(3) -0.004(3)
C9 0.054(4) 0.038(4) 0.043(4) -0.011(3) -0.007(3) -0.001(3)
C10 0.045(4) 0.048(4) 0.048(4) -0.019(4) -0.001(3) -0.016(3)
C11 0.057(4) 0.035(4) 0.038(4) -0.015(3) 0.005(3) -0.019(3)
C12 0.041(4) 0.038(4) 0.033(4) 0.000(3) -0.005(3) -0.004(3)
C13 0.066(5) 0.039(4) 0.038(4) -0.017(3) -0.008(3) -0.011(3)
C14 0.049(4) 0.047(4) 0.047(4) -0.012(3) 0.002(3) -0.008(3)
C15 0.057(4) 0.040(4) 0.046(4) -0.017(3) 0.002(4) -0.011(3)
C16 0.055(5) 0.042(4) 0.056(4) -0.008(3) -0.016(4) -0.010(3)
C17 0.060(5) 0.076(6) 0.054(5) -0.023(4) -0.004(4) -0.029(4)
C18 0.054(5) 0.055(4) 0.052(4) -0.007(4) -0.017(4) 0.001(4)
C19 0.053(4) 0.039(4) 0.044(4) -0.015(3) 0.003(3) -0.009(3)
C20 0.066(5) 0.046(4) 0.045(4) -0.014(3) -0.008(4) -0.015(4)
C21 0.068(5) 0.037(4) 0.047(4) -0.010(3) 0.010(4) -0.021(3)
C22 0.050(5) 0.044(4) 0.077(6) -0.013(4) -0.011(4) -0.015(3)
C23 0.068(5) 0.044(4) 0.046(4) -0.009(3) -0.007(3) -0.022(4)
C24 0.053(5) 0.061(5) 0.054(5) -0.007(4) -0.010(4) -0.011(4)
C25 0.051(4) 0.041(4) 0.055(4) -0.019(3) 0.002(3) -0.014(3)
C26 0.048(5) 0.052(4) 0.087(6) -0.020(4) -0.025(4) -0.011(4)
C27 0.047(4) 0.067(5) 0.080(5) -0.010(4) -0.020(4) -0.007(4)
C28 0.046(5) 0.082(6) 0.067(5) -0.017(5) -0.008(4) -0.015(4)
C29 0.064(5) 0.110(7) 0.065(5) -0.017(5) -0.019(4) -0.021(5)

loop_
_atom_type_symbol
_atom_type_description
_atom_type_scat_dispersion_real
_atom_type_scat_dispersion_imag
_atom_type_scat_source
C C 0.0137 0.0067 'International Tables Vol C Tables 4.2.6.8 and 6.1.1.4'
H H 0.0000 0.0000 'International Tables Vol C Tables 4.2.6.8 and 6.1.1.4'

loop_
_geom_angle_atom_site_label_1
_geom_angle_atom_site_label_2
_geom_angle_atom_site_label_3
_geom_angle
_geom_angle_site_symmetry_1
_geom_angle_site_symmetry_3
_geom_angle_publ_flag
C10 C1 C20 118.2(6) . . ?
C10 C1 C24 122.9(6) . . ?
C20 C1 C24 118.8(6) . . ?
C16 C2 C8 119.7(6) . . ?
C16 C2 C3 119.8(6) . . ?
C8 C2 C3 120.5(5) . . ?
C5 C3 C6 118.9(6) . . ?
C5 C3 C2 120.6(6) . . ?
C6 C3 C2 120.4(5) . . ?
C5 C4 C7 120.0(5) . . ?
C5 C4 C25 130.2(5) . . ?
C7 C4 C25 109.7(5) . . ?
C3 C5 C4 120.3(6) . . ?
C3 C5 H5 119.8 . . ?
C4 C5 H5 119.8 . . ?
C13 C6 C3 121.2(6) . . ?
C13 C6 H6 119.4 . . ?
C3 C6 H6 119.4 . . ?
C13 C7 C4 119.7(6) . . ?
C13 C7 C12 131.9(6) . . ?
C4 C7 C12 108.4(5) . . ?
C21 C8 C2 118.3(6) . . ?
C21 C8 C23 118.9(6) . . ?
C2 C8 C23 122.5(6) . . ?
C19 C9 C14 118.5(6) . . ?
C19 C9 C10 121.9(6) . . ?
C14 C9 C10 119.7(6) . . ?
C18 C10 C1 119.2(6) . . ?
C18 C10 C9 119.4(6) . . ?
C1 C10 C9 121.4(5) . . ?
C19 C11 C12 119.5(6) . . ?
C19 C11 C25 130.6(6) . . ?
C12 C11 C25 109.8(5) . . ?
C15 C12 C11 120.5(6) . . ?
C15 C12 C7 131.0(6) . . ?
C11 C12 C7 108.4(5) . . ?
C6 C13 C7 119.8(6) . . ?
C6 C13 H13 120.1 . . ?
C7 C13 H13 120.1 . . ?
C15 C14 C9 120.9(6) . . ?
C15 C14 H14 119.5 . . ?
C9 C14 H14 119.5 . . ?
C14 C15 C12 119.1(6) . . ?
C14 C15 H15 120.4 . . ?
C12 C15 H15 120.4 . . ?
C2 C16 C26 121.8(6) . . ?
C2 C16 H16 119.1 . . ?
C26 C16 H16 119.1 . . ?
C28 C17 C20 119.3(7) . . ?
C28 C17 H17 120.4 . . ?
C20 C17 H17 120.4 . . ?
C28 C18 C10 121.6(7) . . ?
C28 C18 H18 119.2 . . ?
C10 C18 H18 119.2 . . ?
C11 C19 C9 121.4(6) . . ?
C11 C19 H19 119.3 . . ?
C9 C19 H19 119.3 . . ?
C17 C20 C1 121.9(6) . . ?
C17 C20 H20 119.0 . . ?
C1 C20 H20 119.0 . . ?
C8 C21 C22 120.9(6) . . ?
C8 C21 H21 119.6 . . ?
C22 C21 H21 119.6 . . ?
C26 C22 C21 119.8(7) . . ?
C26 C22 H22 120.1 . . ?
C21 C22 H22 120.1 . . ?
C8 C23 C27 112.7(5) . . ?
C8 C23 H23A 109.0 . . ?
C27 C23 H23A 109.0 . . ?
C8 C23 H23B 109.0 . . ?
C27 C23 H23B 109.0 . . ?
H23A C23 H23B 107.8 . . ?
C29 C24 C1 112.0(6) . . ?
C29 C24 H24A 109.2 . . ?
C1 C24 H24A 109.2 . . ?
C29 C24 H24B 109.2 . . ?
C1 C24 H24B 109.2 . . ?
H24A C24 H24B 107.9 . . ?
C11 C25 C4 103.5(5) . . ?
C11 C25 H25A 111.1 . . ?
C4 C25 H25A 111.1 . . ?
C11 C25 H25B 111.1 . . ?
C4 C25 H25B 111.1 . . ?
H25A C25 H25B 109.0 . . ?
C16 C26 C22 119.5(6) . . ?
C16 C26 H26 120.2 . . ?
C22 C26 H26 120.2 . . ?
C23 C27 H27A 109.5 . . ?
C23 C27 H27B 109.5 . . ?
H27A C27 H27B 109.5 . . ?
C23 C27 H27C 109.5 . . ?
H27A C27 H27C 109.5 . . ?
H27B C27 H27C 109.5 . . ?
C17 C28 C18 119.8(7) . . ?
C17 C28 H28 120.1 . . ?
C18 C28 H28 120.1 . . ?
C24 C29 H29A 109.5 . . ?
C24 C29 H29B 109.5 . . ?
H29A C29 H29B 109.5 . . ?
C24 C29 H29C 109.5 . . ?
H29A C29 H29C 109.5 . . ?
H29B C29 H29C 109.5 . . ?

loop_
_geom_bond_atom_site_label_1
_geom_bond_atom_site_label_2
_geom_bond_distance
_geom_bond_site_symmetry_2
_geom_bond_publ_flag
C1 C10 1.391(9) . ?
C1 C20 1.398(8) . ?
C1 C24 1.504(9) . ?
C2 C16 1.372(8) . ?
C2 C8 1.421(9) . ?
C2 C3 1.496(9) . ?
C3 C5 1.385(8) . ?
C3 C6 1.399(9) . ?
C4 C5 1.386(8) . ?
C4 C7 1.397(8) . ?
C4 C25 1.504(8) . ?
C5 H5 0.9500 . ?
C6 C13 1.369(9) . ?
C6 H6 0.9500 . ?
C7 C13 1.388(9) . ?
C7 C12 1.472(8) . ?
C8 C21 1.391(8) . ?
C8 C23 1.488(8) . ?
C9 C19 1.397(9) . ?
C9 C14 1.405(9) . ?
C9 C10 1.490(9) . ?
C10 C18 1.385(9) . ?
C11 C19 1.370(8) . ?
C11 C12 1.400(8) . ?
C11 C25 1.496(8) . ?
C12 C15 1.395(9) . ?
C13 H13 0.9500 . ?
C14 C15 1.388(9) . ?
C14 H14 0.9500 . ?
C15 H15 0.9500 . ?
C16 C26 1.381(9) . ?
C16 H16 0.9500 . ?
C17 C28 1.369(10) . ?
C17 C20 1.378(9) . ?
C17 H17 0.9500 . ?
C18 C28 1.379(9) . ?
C18 H18 0.9500 . ?
C19 H19 0.9500 . ?
C20 H20 0.9500 . ?
C21 C22 1.404(9) . ?
C21 H21 0.9500 . ?
C22 C26 1.382(10) . ?
C22 H22 0.9500 . ?
C23 C27 1.499(9) . ?
C23 H23A 0.9900 . ?
C23 H23B 0.9900 . ?
C24 C29 1.491(10) . ?
C24 H24A 0.9900 . ?
C24 H24B 0.9900 . ?
C25 H25A 0.9900 . ?
C25 H25B 0.9900 . ?
C26 H26 0.9500 . ?
C27 H27A 0.9800 . ?
C27 H27B 0.9800 . ?
C27 H27C 0.9800 . ?
C28 H28 0.9500 . ?
C29 H29A 0.9800 . ?
C29 H29B 0.9800 . ?
C29 H29C 0.9800 . ?

loop_
_geom_torsion_atom_site_label_1
_geom_torsion_atom_site_label_2
_geom_torsion_atom_site_label_3
_geom_torsion_atom_site_label_4
_geom_torsion
_geom_torsion_site_symmetry_1
_geom_torsion_site_symmetry_2
_geom_torsion_site_symmetry_3
_geom_torsion_site_symmetry_4
_geom_torsion_publ_flag
C16 C2 C3 C5 112.3(7) . . . . ?
C8 C2 C3 C5 -66.0(8) . . . . ?
C16 C2 C3 C6 -66.7(8) . . . . ?
C8 C2 C3 C6 115.0(7) . . . . ?
C6 C3 C5 C4 0.3(9) . . . . ?
C2 C3 C5 C4 -178.7(5) . . . . ?
C7 C4 C5 C3 -1.4(9) . . . . ?
C25 C4 C5 C3 179.8(6) . . . . ?
C5 C3 C6 C13 0.6(9) . . . . ?
C2 C3 C6 C13 179.6(5) . . . . ?
C5 C4 C7 C13 1.5(9) . . . . ?
C25 C4 C7 C13 -179.4(5) . . . . ?
C5 C4 C7 C12 -179.7(5) . . . . ?
C25 C4 C7 C12 -0.7(6) . . . . ?
C16 C2 C8 C21 -1.0(8) . . . . ?
C3 C2 C8 C21 177.3(5) . . . . ?
C16 C2 C8 C23 173.0(5) . . . . ?
C3 C2 C8 C23 -8.6(8) . . . . ?
C20 C1 C10 C18 -1.2(9) . . . . ?
C24 C1 C10 C18 176.0(6) . . . . ?
C20 C1 C10 C9 -179.8(6) . . . . ?
C24 C1 C10 C9 -2.5(9) . . . . ?
C19 C9 C10 C18 107.3(7) . . . . ?
C14 C9 C10 C18 -72.8(8) . . . . ?
C19 C9 C10 C1 -74.2(8) . . . . ?
C14 C9 C10 C1 105.7(7) . . . . ?
C19 C11 C12 C15 0.3(9) . . . . ?
C25 C11 C12 C15 178.1(5) . . . . ?
C19 C11 C12 C7 179.3(5) . . . . ?
C25 C11 C12 C7 -2.8(7) . . . . ?
C13 C7 C12 C15 -0.4(11) . . . . ?
C4 C7 C12 C15 -178.9(6) . . . . ?
C13 C7 C12 C11 -179.3(6) . . . . ?
C4 C7 C12 C11 2.2(7) . . . . ?
C3 C6 C13 C7 -0.4(9) . . . . ?
C4 C7 C13 C6 -0.7(9) . . . . ?
C12 C7 C13 C6 -179.1(6) . . . . ?
C19 C9 C14 C15 1.0(9) . . . . ?
C10 C9 C14 C15 -178.9(5) . . . . ?
C9 C14 C15 C12 -0.2(9) . . . . ?
C11 C12 C15 C14 -0.4(9) . . . . ?
C7 C12 C15 C14 -179.3(6) . . . . ?
C8 C2 C16 C26 -0.1(9) . . . . ?
C3 C2 C16 C26 -178.4(5) . . . . ?
C1 C10 C18 C28 1.6(10) . . . . ?
C9 C10 C18 C28 -179.9(6) . . . . ?
C12 C11 C19 C9 0.5(9) . . . . ?
C25 C11 C19 C9 -176.8(6) . . . . ?
C14 C9 C19 C11 -1.1(9) . . . . ?
C10 C9 C19 C11 178.8(6) . . . . ?
C28 C17 C20 C1 -0.4(10) . . . . ?
C10 C1 C20 C17 0.7(10) . . . . ?
C24 C1 C20 C17 -176.7(6) . . . . ?
C2 C8 C21 C22 0.1(9) . . . . ?
C23 C8 C21 C22 -174.1(5) . . . . ?
C8 C21 C22 C26 1.7(10) . . . . ?
C21 C8 C23 C27 92.9(7) . . . . ?
C2 C8 C23 C27 -81.1(7) . . . . ?
C10 C1 C24 C29 -86.8(8) . . . . ?
C20 C1 C24 C29 90.4(8) . . . . ?
C19 C11 C25 C4 179.9(6) . . . . ?
C12 C11 C25 C4 2.3(7) . . . . ?
C5 C4 C25 C11 178.0(6) . . . . ?
C7 C4 C25 C11 -1.0(7) . . . . ?
C2 C16 C26 C22 2.0(10) . . . . ?
C21 C22 C26 C16 -2.8(10) . . . . ?
C20 C17 C28 C18 0.7(11) . . . . ?
C10 C18 C28 C17 -1.3(11) . . . . ?
